data_1007057
loop_
_publ_author_name
'Grenier, J C'
'Durif, A'
'Martin, C'

_publ_section_title
;
Structure cristalline de Ca K~3~ H (P O~4~)~2~
;
_journal_coden_ASTM BUFCAE
_journal_name_full
;
Bulletin de la Societe Francaise de Mineralogie et de Cristallographie
(72,1949-100,1977)
;
_journal_page_first 30
_journal_page_last 32
_journal_volume 92
_journal_year 1969
_chemical_formula_structural 'K3 Ca H (P O4)2'
_chemical_formula_sum 'Ca H K3 O8 P2'
_chemical_name_systematic 'Tripotassium calcium hydrogenbis(phosphate)'
_space_group_IT_number 12
_symmetry_cell_setting monoclinic
_symmetry_Int_Tables_number 12
_symmetry_space_group_name_Hall '-C 2y'
_symmetry_space_group_name_H-M 'C 1 2/m 1'
_cell_angle_alpha 90
_cell_angle_beta 94.10(5)
_cell_angle_gamma 90
_cell_formula_units_Z 2
_cell_length_a 9.880(5)
_cell_length_b 5.733(2)
_cell_length_c 7.432(4)
_cell_volume 419.9
_refine_ls_R_factor_all 0.09
_cod_original_formula_sum 'H Ca K3 O8 P2'
_cod_database_code 1007057

loop_
_symmetry_equiv_pos_as_xyz
x,y,z
x,-y,z
-x,-y,-z
-x,y,-z
1/2+x,1/2+y,z
1/2+x,1/2-y,z
1/2-x,1/2-y,-z
1/2-x,1/2+y,-z

loop_
_atom_site_label
_atom_site_type_symbol
_atom_site_symmetry_multiplicity
_atom_site_Wyckoff_symbol
_atom_site_fract_x
_atom_site_fract_y
_atom_site_fract_z
_atom_site_occupancy
_atom_site_attached_hydrogens
_atom_site_calc_flag
K1 K1+ 2 a 0. 0. 0. 1. 0 d
K2 K1+ 4 i 0.334 0. 0.312 1. 0 d
Ca1 Ca2+ 2 c 0. 0. 0.5 1. 0 d
P1 P5+ 4 i 0.333 0. 0.739 1. 0 d
O1 O2- 4 i 0.367 0. 0.941 1. 0 d
O2 O2- 4 i 0.177 0. 0.721 1. 0 d
O3 O2- 8 j 0.417 0.213 0.683 1. 0 d
H1 H1+ 4 i -1. -1. -1. 0.5 0 dum

loop_
_atom_type_symbol
_atom_type_oxidation_number
K1+ 1.000
Ca2+ 2.000
P5+ 5.000
O2- -2.000
H1+ 1.000
